data_7031282
loop_
_publ_author_name
'Uhl, Werner'
'Bohnemann, J\"org'
'Kappelt, Benedikt'
'Hepp, Alexander'
'Layh, Marcus'

_publ_section_title
;
 Hydrometallation of amino-trialkynylsilanes - intramolecular M-N
 interactions (M = Al, Ga) and potential activation of Si-N bonds.
;
_journal_issue 38
_journal_name_full 'Dalton transactions (Cambridge, England : 2003)'
_journal_page_first 14386
_journal_page_last 14398
_journal_paper_doi 10.1039/c4dt00922c
_journal_volume 43
_journal_year 2014
_chemical_formula_sum 'C44 H74 Al2 F5 N Si'
_chemical_formula_weight 794.09
_chemical_melting_point 444
_chemical_name_systematic
;
 ?
;
_space_group_crystal_system orthorhombic
_space_group_IT_number 61
_space_group_name_Hall '-P 2ac 2ab'
_space_group_name_H-M_alt 'P b c a'
_symmetry_space_group_name_Hall '-P 2ac 2ab'
_symmetry_space_group_name_H-M 'P b c a'
_atom_sites_solution_hydrogens geom
_audit_creation_method SHELXL-2013
_cell_angle_alpha 90
_cell_angle_beta 90
_cell_angle_gamma 90
_cell_formula_units_Z 8
_cell_length_a 20.7949(4)
_cell_length_b 11.5692(2)
_cell_length_c 40.0587(9)
_cell_measurement_reflns_used 9652
_cell_measurement_temperature 153(2)
_cell_measurement_theta_max 74.29
_cell_measurement_theta_min 4.25
_cell_volume 9637.3(3)
_computing_cell_refinement 'Bruker SAINT+'
_computing_data_collection 'Bruker SMART'
_computing_data_reduction 'Bruker SHELXTL'
_computing_molecular_graphics 'Diamond 3.2i (Crystal Impact, 2012)'
_computing_publication_material 'Bruker SHELXTL'
_computing_structure_refinement 'SHELXL-2013 (Sheldrick, 2013)'
_computing_structure_solution 'SHELXS-2013 (Sheldrick, 2013)'
_diffrn_ambient_temperature 153(2)
_diffrn_detector_area_resol_mean 'omega scans'
_diffrn_measured_fraction_theta_full 0.994
_diffrn_measured_fraction_theta_max 0.982
_diffrn_measurement_device_type 'Venture Mo multilayer optic'
_diffrn_measurement_method 'Photon 100 CMOS-detector'
_diffrn_radiation_type CuK\a
_diffrn_radiation_wavelength 1.54178
_diffrn_reflns_av_R_equivalents 0.1396
_diffrn_reflns_av_unetI/netI 0.0603
_diffrn_reflns_Laue_measured_fraction_full 0.994
_diffrn_reflns_Laue_measured_fraction_max 0.982
_diffrn_reflns_limit_h_max 25
_diffrn_reflns_limit_h_min -25
_diffrn_reflns_limit_k_max 14
_diffrn_reflns_limit_k_min -14
_diffrn_reflns_limit_l_max 42
_diffrn_reflns_limit_l_min -49
_diffrn_reflns_number 59102
_diffrn_reflns_point_group_measured_fraction_full 0.994
_diffrn_reflns_point_group_measured_fraction_max 0.982
_diffrn_reflns_theta_full 67.679
_diffrn_reflns_theta_max 74.467
_diffrn_reflns_theta_min 3.063
_diffrn_source microsource
_exptl_absorpt_coefficient_mu 1.169
_exptl_absorpt_correction_T_max 0.7538
_exptl_absorpt_correction_T_min 0.5372
_exptl_absorpt_correction_type empirical
_exptl_absorpt_process_details SADABS
_exptl_crystal_colour colourless
_exptl_crystal_density_diffrn 1.095
_exptl_crystal_description plate
_exptl_crystal_F_000 3440
_exptl_crystal_size_max 0.260
_exptl_crystal_size_mid 0.250
_exptl_crystal_size_min 0.090
_refine_diff_density_max 0.530
_refine_diff_density_min -0.440
_refine_diff_density_rms 0.065
_refine_ls_extinction_method none
_refine_ls_goodness_of_fit_ref 1.081
_refine_ls_hydrogen_treatment constr
_refine_ls_matrix_type full
_refine_ls_number_parameters 516
_refine_ls_number_reflns 9671
_refine_ls_number_restraints 0
_refine_ls_restrained_S_all 1.081
_refine_ls_R_factor_all 0.0704
_refine_ls_R_factor_gt 0.0647
_refine_ls_shift/su_max 0.001
_refine_ls_shift/su_mean 0.000
_refine_ls_structure_factor_coef Fsqd
_refine_ls_weighting_details 'w=1/[\s^2^(Fo^2^)+(0.0607P)^2^+12.9560P] where P=(Fo^2^+2Fc^2^)/3'
_refine_ls_weighting_scheme calc
_refine_ls_wR_factor_gt 0.1725
_refine_ls_wR_factor_ref 0.1768
_reflns_Friedel_coverage 0.000
_reflns_number_gt 8688
_reflns_number_total 9671
_reflns_threshold_expression 'I > 2\s(I)'
_cod_data_source_file c4dt00922c1.cif
_cod_data_source_block sad
_cod_depositor_comments 'Adding full bibliography for 7031277--7031283.cif.'
_cod_database_code 7031282
_shelx_space_group_comment
;
The symmetry employed for this shelxl refinement is uniquely defined
by the following loop, which should always be used as a source of
symmetry information in preference to the above space-group names.
They are only intended as comments.
;
_shelx_estimated_absorpt_t_min 0.751
_shelx_estimated_absorpt_t_max 0.902
_shelxl_version_number 2013-4

loop_
_space_group_symop_operation_xyz
'x, y, z'
'-x+1/2, -y, z+1/2'
'-x, y+1/2, -z+1/2'
'x+1/2, -y+1/2, -z'
'-x, -y, -z'
'x-1/2, y, -z-1/2'
'x, -y-1/2, z-1/2'
'-x-1/2, y-1/2, z'

loop_
_atom_site_label
_atom_site_type_symbol
_atom_site_fract_x
_atom_site_fract_y
_atom_site_fract_z
_atom_site_U_iso_or_equiv
_atom_site_adp_type
_atom_site_occupancy
_atom_site_site_symmetry_order
_atom_site_calc_flag
_atom_site_refinement_flags_posn
_atom_site_refinement_flags_adp
_atom_site_refinement_flags_occupancy
Si1 Si 0.49956(3) 0.84987(5) 0.14263(2) 0.02058(15) Uani 1 1 d . . .
C11 C 0.48497(11) 0.9902(2) 0.12118(6) 0.0233(4) Uani 1 1 d . . .
C12 C 0.52515(12) 1.0136(2) 0.09559(6) 0.0288(5) Uani 1 1 d . . .
H12 H 0.5556 0.9541 0.0902 0.035 Uiso 1 1 calc R U .
C121 C 0.52843(13) 1.1211(2) 0.07437(7) 0.0357(6) Uani 1 1 d . . .
C122 C 0.48145(15) 1.2138(2) 0.08587(8) 0.0440(7) Uani 1 1 d . . .
H12A H 0.4382 1.1862 0.0833 0.053 Uiso 1 1 calc R U .
H12B H 0.4873 1.2822 0.0726 0.053 Uiso 1 1 calc R U .
H12C H 0.4893 1.2316 0.1089 0.053 Uiso 1 1 calc R U .
C123 C 0.51426(18) 1.0871(3) 0.03800(7) 0.0515(8) Uani 1 1 d . . .
H12D H 0.5436 1.0277 0.0311 0.062 Uiso 1 1 calc R U .
H12E H 0.5193 1.1535 0.0239 0.062 Uiso 1 1 calc R U .
H12F H 0.4710 1.0590 0.0363 0.062 Uiso 1 1 calc R U .
C124 C 0.59739(16) 1.1695(3) 0.07687(10) 0.0553(9) Uani 1 1 d . . .
H12G H 0.6058 1.1929 0.0994 0.066 Uiso 1 1 calc R U .
H12H H 0.6017 1.2349 0.0623 0.066 Uiso 1 1 calc R U .
H12I H 0.6276 1.1108 0.0704 0.066 Uiso 1 1 calc R U .
Al1 Al 0.41294(3) 1.09314(6) 0.13317(2) 0.02404(17) Uani 1 1 d . . .
C131 C 0.32767(12) 1.0736(2) 0.11073(7) 0.0337(6) Uani 1 1 d . . .
C132 C 0.29046(13) 0.9795(3) 0.12954(9) 0.0442(7) Uani 1 1 d . . .
H13A H 0.2848 1.0025 0.1524 0.053 Uiso 1 1 calc R U .
H13B H 0.3141 0.9083 0.1287 0.053 Uiso 1 1 calc R U .
H13C H 0.2491 0.9688 0.1193 0.053 Uiso 1 1 calc R U .
C133 C 0.28782(14) 1.1862(3) 0.11194(9) 0.0481(8) Uani 1 1 d . . .
H13D H 0.3099 1.2458 0.0998 0.058 Uiso 1 1 calc R U .
H13E H 0.2823 1.2098 0.1347 0.058 Uiso 1 1 calc R U .
H13F H 0.2465 1.1729 0.1020 0.058 Uiso 1 1 calc R U .
C134 C 0.33275(16) 1.0370(3) 0.07392(8) 0.0487(8) Uani 1 1 d . . .
H13G H 0.2905 1.0232 0.0652 0.058 Uiso 1 1 calc R U .
H13H H 0.3578 0.9676 0.0723 0.058 Uiso 1 1 calc R U .
H13I H 0.3531 1.0974 0.0613 0.058 Uiso 1 1 calc R U .
C141 C 0.41814(12) 1.1960(2) 0.17299(7) 0.0308(5) Uani 1 1 d . . .
C142 C 0.36856(17) 1.1533(3) 0.19850(8) 0.0506(8) Uani 1 1 d . . .
H14A H 0.3706 1.2005 0.2182 0.061 Uiso 1 1 calc R U .
H14B H 0.3777 1.0745 0.2043 0.061 Uiso 1 1 calc R U .
H14C H 0.3263 1.1581 0.1890 0.061 Uiso 1 1 calc R U .
C143 C 0.40293(16) 1.3229(2) 0.16540(9) 0.0473(7) Uani 1 1 d . . .
H14D H 0.3606 1.3287 0.1560 0.057 Uiso 1 1 calc R U .
H14E H 0.4339 1.3526 0.1498 0.057 Uiso 1 1 calc R U .
H14F H 0.4048 1.3671 0.1857 0.057 Uiso 1 1 calc R U .
C144 C 0.48404(15) 1.1921(3) 0.18961(9) 0.0497(8) Uani 1 1 d . . .
H14G H 0.5163 1.2151 0.1738 0.060 Uiso 1 1 calc R U .
H14H H 0.4927 1.1148 0.1971 0.060 Uiso 1 1 calc R U .
H14I H 0.4846 1.2438 0.2083 0.060 Uiso 1 1 calc R U .
C21 C 0.53143(11) 0.7253(2) 0.11925(6) 0.0254(5) Uani 1 1 d . . .
C22 C 0.51071(12) 0.6595(2) 0.09407(6) 0.0306(5) Uani 1 1 d . . .
H22 H 0.5408 0.6013 0.0871 0.037 Uiso 1 1 calc R U .
C221 C 0.44815(13) 0.6601(2) 0.07443(7) 0.0339(6) Uani 1 1 d . . .
C222 C 0.39683(13) 0.7333(3) 0.09065(9) 0.0505(8) Uani 1 1 d . . .
H22A H 0.3870 0.7028 0.1123 0.061 Uiso 1 1 calc R U .
H22B H 0.3588 0.7325 0.0771 0.061 Uiso 1 1 calc R U .
H22C H 0.4121 0.8113 0.0928 0.061 Uiso 1 1 calc R U .
C223 C 0.46267(18) 0.7099(4) 0.03964(8) 0.0598(9) Uani 1 1 d . . .
H22D H 0.4243 0.7087 0.0264 0.072 Uiso 1 1 calc R U .
H22E H 0.4953 0.6641 0.0290 0.072 Uiso 1 1 calc R U .
H22F H 0.4776 0.7881 0.0418 0.072 Uiso 1 1 calc R U .
C224 C 0.4246(2) 0.5368(3) 0.07121(11) 0.0696(12) Uani 1 1 d . . .
H22G H 0.4160 0.5060 0.0930 0.084 Uiso 1 1 calc R U .
H22H H 0.4570 0.4909 0.0605 0.084 Uiso 1 1 calc R U .
H22I H 0.3860 0.5354 0.0581 0.084 Uiso 1 1 calc R U .
Al2 Al 0.60941(3) 0.70918(6) 0.14787(2) 0.02304(17) Uani 1 1 d . . .
C231 C 0.60068(13) 0.5701(2) 0.17838(7) 0.0339(6) Uani 1 1 d . . .
C232 C 0.53095(16) 0.5526(3) 0.19026(10) 0.0525(8) Uani 1 1 d . . .
H23A H 0.5271 0.4787 0.2010 0.063 Uiso 1 1 calc R U .
H23B H 0.5025 0.5556 0.1714 0.063 Uiso 1 1 calc R U .
H23C H 0.5198 0.6126 0.2058 0.063 Uiso 1 1 calc R U .
C233 C 0.61706(19) 0.4633(3) 0.15729(10) 0.0558(9) Uani 1 1 d . . .
H23D H 0.6610 0.4678 0.1500 0.067 Uiso 1 1 calc R U .
H23E H 0.5893 0.4604 0.1382 0.067 Uiso 1 1 calc R U .
H23F H 0.6112 0.3948 0.1705 0.067 Uiso 1 1 calc R U .
C234 C 0.64413(19) 0.5710(3) 0.20909(9) 0.0573(9) Uani 1 1 d . . .
H23G H 0.6323 0.6341 0.2234 0.069 Uiso 1 1 calc R U .
H23H H 0.6881 0.5799 0.2022 0.069 Uiso 1 1 calc R U .
H23I H 0.6394 0.4994 0.2210 0.069 Uiso 1 1 calc R U .
C241 C 0.69557(12) 0.7266(2) 0.12444(7) 0.0337(6) Uani 1 1 d . . .
C242 C 0.69122(16) 0.6444(3) 0.09448(8) 0.0504(8) Uani 1 1 d . . .
H24A H 0.7314 0.6443 0.0827 0.060 Uiso 1 1 calc R U .
H24B H 0.6576 0.6698 0.0798 0.060 Uiso 1 1 calc R U .
H24C H 0.6819 0.5677 0.1022 0.060 Uiso 1 1 calc R U .
C243 C 0.75293(14) 0.6880(3) 0.14611(9) 0.0487(8) Uani 1 1 d . . .
H24D H 0.7460 0.6103 0.1537 0.058 Uiso 1 1 calc R U .
H24E H 0.7568 0.7385 0.1650 0.058 Uiso 1 1 calc R U .
H24F H 0.7917 0.6912 0.1331 0.058 Uiso 1 1 calc R U .
C244 C 0.71318(15) 0.8455(3) 0.11022(8) 0.0468(7) Uani 1 1 d . . .
H24G H 0.7195 0.8991 0.1282 0.056 Uiso 1 1 calc R U .
H24H H 0.6790 0.8725 0.0961 0.056 Uiso 1 1 calc R U .
H24I H 0.7521 0.8394 0.0974 0.056 Uiso 1 1 calc R U .
N1 N 0.57163(9) 0.85913(16) 0.17008(5) 0.0220(4) Uani 1 1 d . . .
C41 C 0.56145(12) 0.8586(2) 0.20706(6) 0.0289(5) Uani 1 1 d . . .
H41A H 0.5492 0.7830 0.2147 0.028(7) Uiso 1 1 calc R . .
H41B H 0.5286 0.9127 0.2133 0.031(7) Uiso 1 1 calc R . .
C42 C 0.62647(15) 0.8939(3) 0.22182(7) 0.0435(7) Uani 1 1 d . . .
H42A H 0.6206 0.9445 0.2406 0.065(11) Uiso 1 1 calc R . .
H42B H 0.6501 0.8271 0.2290 0.074(13) Uiso 1 1 calc R . .
C43 C 0.66203(12) 0.9560(2) 0.19375(7) 0.0338(6) Uani 1 1 d . . .
H43A H 0.6758 1.0314 0.2008 0.050(9) Uiso 1 1 calc R . .
H43B H 0.6989 0.9124 0.1867 0.056(10) Uiso 1 1 calc R . .
C44 C 0.61265(11) 0.9646(2) 0.16573(6) 0.0267(5) Uani 1 1 d . . .
H44A H 0.5874 1.0337 0.1678 0.027(7) Uiso 1 1 calc R . .
H44B H 0.6333 0.9644 0.1443 0.018(6) Uiso 1 1 calc R . .
C31 C 0.43354(11) 0.8207(2) 0.17177(6) 0.0265(5) Uani 1 1 d . . .
C32 C 0.39347(11) 0.7903(2) 0.19143(6) 0.0257(5) Uani 1 1 d . . .
C321 C 0.34662(11) 0.7460(2) 0.21617(6) 0.0281(5) Uani 1 1 d . . .
C322 C 0.38110(15) 0.7359(3) 0.24985(7) 0.0433(7) Uani 1 1 d . . .
H32A H 0.4162 0.6824 0.2479 0.052 Uiso 1 1 calc R U .
H32B H 0.3514 0.7087 0.2664 0.052 Uiso 1 1 calc R U .
H32C H 0.3973 0.8103 0.2563 0.052 Uiso 1 1 calc R U .
C323 C 0.28926(13) 0.8278(3) 0.21909(8) 0.0412(7) Uani 1 1 d . . .
H32D H 0.3039 0.9025 0.2262 0.049 Uiso 1 1 calc R U .
H32E H 0.2594 0.7978 0.2352 0.049 Uiso 1 1 calc R U .
H32F H 0.2685 0.8344 0.1978 0.049 Uiso 1 1 calc R U .
C324 C 0.32433(14) 0.6259(2) 0.20465(8) 0.0425(7) Uani 1 1 d . . .
H32G H 0.3038 0.6322 0.1833 0.051 Uiso 1 1 calc R U .
H32H H 0.2944 0.5949 0.2206 0.051 Uiso 1 1 calc R U .
H32I H 0.3608 0.5754 0.2029 0.051 Uiso 1 1 calc R U .
C51 C 0.7189(2) 1.0978(3) 0.00025(8) 0.0570(9) Uani 1 1 d . . .
C52 C 0.7680(2) 1.1662(3) -0.00969(9) 0.0670(11) Uani 1 1 d . . .
C53 C 0.8310(2) 1.1366(4) -0.00365(10) 0.0719(11) Uani 1 1 d . . .
C54 C 0.8438(2) 1.0339(4) 0.01251(10) 0.0672(11) Uani 1 1 d . . .
C55 C 0.7940(2) 0.9646(3) 0.02190(9) 0.0610(10) Uani 1 1 d . . .
C56 C 0.73177(19) 0.9959(3) 0.01589(8) 0.0563(9) Uani 1 1 d . . .
F1 F 0.66091(15) 1.1303(3) -0.00595(7) 0.0866(9) Uani 0.8333 1 d . . P
F2 F 0.7519(2) 1.2623(3) -0.02575(8) 0.1000(11) Uani 0.8333 1 d . . P
F3 F 0.88009(18) 1.2029(3) -0.01345(9) 0.0978(11) Uani 0.8333 1 d . . P
F4 F 0.90394(14) 0.9996(3) 0.01992(8) 0.0904(10) Uani 0.8333 1 d . . P
F5 F 0.80733(18) 0.8675(3) 0.03567(8) 0.0945(10) Uani 0.8333 1 d . . P
F6 F 0.68209(14) 0.9273(2) 0.02477(7) 0.0712(7) Uani 0.8333 1 d . . P
H51A H 0.6752 1.1209 -0.0037 0.080 Uiso 0.1667 1 d . U P
H52A H 0.7587 1.2371 -0.0212 0.080 Uiso 0.1667 1 d . U P
H53A H 0.8655 1.1867 -0.0106 0.080 Uiso 0.1667 1 d . U P
H54A H 0.8875 1.0114 0.0171 0.080 Uiso 0.1667 1 d . U P
H55A H 0.8028 0.8926 0.0330 0.080 Uiso 0.1667 1 d . U P
H56A H 0.6971 0.9461 0.0227 0.080 Uiso 0.1667 1 d . U P

loop_
_atom_site_aniso_label
_atom_site_aniso_U_11
_atom_site_aniso_U_22
_atom_site_aniso_U_33
_atom_site_aniso_U_23
_atom_site_aniso_U_13
_atom_site_aniso_U_12
Si1 0.0218(3) 0.0190(3) 0.0209(3) 0.0009(2) 0.0006(2) 0.0025(2)
C11 0.0246(10) 0.0240(11) 0.0213(11) -0.0010(9) -0.0029(8) 0.0013(9)
C12 0.0291(11) 0.0310(12) 0.0264(12) 0.0012(10) -0.0002(9) 0.0059(10)
C121 0.0381(14) 0.0373(14) 0.0318(13) 0.0122(11) 0.0036(11) 0.0003(11)
C122 0.0570(17) 0.0292(13) 0.0458(17) 0.0168(13) 0.0044(14) 0.0052(13)
C123 0.068(2) 0.058(2) 0.0286(14) 0.0145(14) 0.0039(14) 0.0029(17)
C124 0.0487(17) 0.057(2) 0.061(2) 0.0170(17) 0.0063(15) -0.0113(15)
Al1 0.0248(3) 0.0222(3) 0.0250(3) -0.0017(3) -0.0017(3) 0.0037(3)
C131 0.0292(12) 0.0332(13) 0.0387(14) -0.0039(11) -0.0092(10) 0.0061(10)
C132 0.0301(13) 0.0430(16) 0.0595(19) -0.0035(14) -0.0027(12) -0.0001(12)
C133 0.0394(15) 0.0432(16) 0.062(2) -0.0040(15) -0.0164(14) 0.0159(13)
C134 0.0527(17) 0.0529(18) 0.0406(16) -0.0078(14) -0.0175(14) 0.0083(15)
C141 0.0339(13) 0.0257(12) 0.0328(13) -0.0075(10) -0.0036(10) 0.0056(10)
C142 0.065(2) 0.0507(18) 0.0366(16) -0.0112(14) 0.0101(14) 0.0019(15)
C143 0.0568(18) 0.0270(13) 0.058(2) -0.0113(13) -0.0094(15) 0.0089(13)
C144 0.0478(16) 0.0444(17) 0.057(2) -0.0197(15) -0.0185(15) 0.0102(14)
C21 0.0278(11) 0.0235(11) 0.0247(11) 0.0009(9) -0.0014(9) 0.0030(9)
C22 0.0365(13) 0.0250(12) 0.0302(13) -0.0043(10) -0.0027(10) 0.0083(10)
C221 0.0420(14) 0.0286(12) 0.0310(13) -0.0052(11) -0.0092(11) 0.0021(11)
C222 0.0309(14) 0.063(2) 0.058(2) -0.0197(17) -0.0113(13) 0.0016(14)
C223 0.058(2) 0.084(3) 0.0367(17) 0.0088(17) -0.0089(15) 0.0089(19)
C224 0.086(3) 0.0365(17) 0.086(3) -0.0038(18) -0.044(2) -0.0084(18)
Al2 0.0245(3) 0.0208(3) 0.0238(3) 0.0006(3) -0.0005(3) 0.0050(3)
C231 0.0411(14) 0.0219(11) 0.0385(14) 0.0039(11) -0.0009(11) 0.0022(10)
C232 0.0580(19) 0.0255(13) 0.074(2) 0.0106(14) 0.0174(17) -0.0052(13)
C233 0.077(2) 0.0267(14) 0.064(2) -0.0015(15) 0.0046(18) 0.0088(15)
C234 0.077(2) 0.0478(18) 0.0470(19) 0.0230(16) -0.0138(17) 0.0014(17)
C241 0.0301(12) 0.0356(14) 0.0354(14) -0.0007(11) 0.0073(10) 0.0069(10)
C242 0.0475(17) 0.058(2) 0.0453(17) -0.0140(15) 0.0096(13) 0.0057(15)
C243 0.0315(13) 0.0584(19) 0.0562(19) -0.0018(16) 0.0019(13) 0.0103(13)
C244 0.0435(16) 0.0521(18) 0.0447(17) 0.0044(14) 0.0154(13) 0.0005(14)
N1 0.0249(9) 0.0188(9) 0.0224(9) 0.0011(7) 0.0006(7) 0.0006(7)
C41 0.0350(12) 0.0294(12) 0.0222(11) 0.0009(10) 0.0005(9) -0.0012(10)
C42 0.0496(16) 0.0505(17) 0.0305(14) 0.0044(13) -0.0120(12) -0.0162(14)
C43 0.0328(12) 0.0341(13) 0.0346(14) -0.0037(11) -0.0036(10) -0.0052(11)
C44 0.0265(11) 0.0213(11) 0.0323(13) 0.0022(10) 0.0003(9) -0.0022(9)
C31 0.0249(11) 0.0257(11) 0.0288(12) -0.0007(10) 0.0004(9) 0.0037(9)
C32 0.0240(11) 0.0251(11) 0.0279(12) -0.0001(10) -0.0022(9) 0.0018(9)
C321 0.0281(11) 0.0287(12) 0.0275(12) 0.0010(10) 0.0037(9) -0.0032(10)
C322 0.0505(16) 0.0512(17) 0.0284(14) 0.0041(13) 0.0004(12) -0.0051(14)
C323 0.0311(13) 0.0399(15) 0.0526(18) 0.0026(13) 0.0131(12) 0.0005(11)
C324 0.0413(15) 0.0325(14) 0.0537(18) -0.0014(13) 0.0012(13) -0.0103(12)
C51 0.076(2) 0.062(2) 0.0324(16) -0.0075(16) -0.0011(15) 0.0193(19)
C52 0.109(3) 0.057(2) 0.0348(17) -0.0078(16) -0.0010(19) 0.017(2)
C53 0.092(3) 0.072(3) 0.052(2) -0.021(2) 0.009(2) -0.007(2)
C54 0.067(2) 0.087(3) 0.047(2) -0.030(2) -0.0041(17) 0.012(2)
C55 0.083(3) 0.061(2) 0.0387(17) -0.0117(16) -0.0110(17) 0.026(2)
C56 0.074(2) 0.058(2) 0.0367(17) -0.0095(16) 0.0029(15) 0.0099(18)
F1 0.087(2) 0.110(2) 0.0627(17) -0.0053(17) -0.0085(15) 0.0412(19)
F2 0.160(3) 0.0682(19) 0.0717(19) 0.0116(16) 0.010(2) -0.009(2)
F3 0.108(2) 0.086(2) 0.099(3) -0.0191(19) 0.028(2) -0.0349(19)
F4 0.0664(17) 0.119(3) 0.086(2) -0.043(2) -0.0136(15) 0.0198(17)
F5 0.126(3) 0.091(2) 0.0668(19) 0.0144(17) 0.0000(18) 0.035(2)
F6 0.0743(17) 0.0728(17) 0.0664(17) 0.0043(14) 0.0107(13) -0.0020(14)

loop_
_atom_type_symbol
_atom_type_description
_atom_type_scat_dispersion_real
_atom_type_scat_dispersion_imag
_atom_type_scat_source
C C 0.0181 0.0091 'International Tables Vol C Tables 4.2.6.8 and 6.1.1.4'
H H 0.0000 0.0000 'International Tables Vol C Tables 4.2.6.8 and 6.1.1.4'
N N 0.0311 0.0180 'International Tables Vol C Tables 4.2.6.8 and 6.1.1.4'
Al Al 0.2130 0.2455 'International Tables Vol C Tables 4.2.6.8 and 6.1.1.4'
Si Si 0.2541 0.3302 'International Tables Vol C Tables 4.2.6.8 and 6.1.1.4'
F F 0.0727 0.0534 'International Tables Vol C Tables 4.2.6.8 and 6.1.1.4'

loop_
_geom_angle_atom_site_label_1
_geom_angle_atom_site_label_2
_geom_angle_atom_site_label_3
_geom_angle
C31 Si1 C21 116.69(11)
C31 Si1 N1 103.73(10)
C21 Si1 N1 93.19(9)
C31 Si1 C11 109.42(10)
C21 Si1 C11 120.41(11)
N1 Si1 C11 110.70(9)
C31 Si1 Al2 117.00(8)
C21 Si1 Al2 45.01(7)
N1 Si1 Al2 48.35(6)
C11 Si1 Al2 132.17(8)
C12 C11 Si1 115.10(17)
C12 C11 Al1 122.28(18)
Si1 C11 Al1 122.52(12)
C11 C12 C121 128.4(2)
C11 C12 H12 115.8
C121 C12 H12 115.8
C12 C121 C122 112.4(2)
C12 C121 C123 108.3(2)
C122 C121 C123 110.1(2)
C12 C121 C124 107.8(2)
C122 C121 C124 108.7(3)
C123 C121 C124 109.4(3)
C121 C122 H12A 109.5
C121 C122 H12B 109.5
H12A C122 H12B 109.5
C121 C122 H12C 109.5
H12A C122 H12C 109.5
H12B C122 H12C 109.5
C121 C123 H12D 109.5
C121 C123 H12E 109.5
H12D C123 H12E 109.5
C121 C123 H12F 109.5
H12D C123 H12F 109.5
H12E C123 H12F 109.5
C121 C124 H12G 109.5
C121 C124 H12H 109.5
H12G C124 H12H 109.5
C121 C124 H12I 109.5
H12G C124 H12I 109.5
H12H C124 H12I 109.5
C11 Al1 C141 120.92(10)
C11 Al1 C131 119.70(10)
C141 Al1 C131 118.37(11)
C132 C131 C134 108.1(2)
C132 C131 C133 108.2(2)
C134 C131 C133 107.4(2)
C132 C131 Al1 107.86(18)
C134 C131 Al1 113.64(19)
C133 C131 Al1 111.48(18)
C131 C132 H13A 109.5
C131 C132 H13B 109.5
H13A C132 H13B 109.5
C131 C132 H13C 109.5
H13A C132 H13C 109.5
H13B C132 H13C 109.5
C131 C133 H13D 109.5
C131 C133 H13E 109.5
H13D C133 H13E 109.5
C131 C133 H13F 109.5
H13D C133 H13F 109.5
H13E C133 H13F 109.5
C131 C134 H13G 109.5
C131 C134 H13H 109.5
H13G C134 H13H 109.5
C131 C134 H13I 109.5
H13G C134 H13I 109.5
H13H C134 H13I 109.5
C144 C141 C143 107.5(2)
C144 C141 C142 107.7(3)
C143 C141 C142 107.6(2)
C144 C141 Al1 112.38(18)
C143 C141 Al1 113.7(2)
C142 C141 Al1 107.74(18)
C141 C142 H14A 109.5
C141 C142 H14B 109.5
H14A C142 H14B 109.5
C141 C142 H14C 109.5
H14A C142 H14C 109.5
H14B C142 H14C 109.5
C141 C143 H14D 109.5
C141 C143 H14E 109.5
H14D C143 H14E 109.5
C141 C143 H14F 109.5
H14D C143 H14F 109.5
H14E C143 H14F 109.5
C141 C144 H14G 109.5
C141 C144 H14H 109.5
H14G C144 H14H 109.5
C141 C144 H14I 109.5
H14G C144 H14I 109.5
H14H C144 H14I 109.5
C22 C21 Si1 135.58(19)
C22 C21 Al2 130.02(18)
Si1 C21 Al2 94.22(11)
C21 C22 C221 131.7(2)
C21 C22 H22 114.2
C221 C22 H22 114.2
C222 C221 C224 109.7(3)
C222 C221 C22 112.6(2)
C224 C221 C22 108.5(2)
C222 C221 C223 108.5(3)
C224 C221 C223 109.8(3)
C22 C221 C223 107.6(2)
C221 C222 H22A 109.5
C221 C222 H22B 109.5
H22A C222 H22B 109.5
C221 C222 H22C 109.5
H22A C222 H22C 109.5
H22B C222 H22C 109.5
C221 C223 H22D 109.5
C221 C223 H22E 109.5
H22D C223 H22E 109.5
C221 C223 H22F 109.5
H22D C223 H22F 109.5
H22E C223 H22F 109.5
C221 C224 H22G 109.5
C221 C224 H22H 109.5
H22G C224 H22H 109.5
C221 C224 H22I 109.5
H22G C224 H22I 109.5
H22H C224 H22I 109.5
C21 Al2 C231 110.35(11)
C21 Al2 C241 116.22(11)
C231 Al2 C241 115.83(11)
C21 Al2 N1 82.07(9)
C231 Al2 N1 111.48(10)
C241 Al2 N1 116.30(10)
C21 Al2 Si1 40.77(7)
C231 Al2 Si1 115.55(8)
C241 Al2 Si1 128.61(8)
N1 Al2 Si1 41.45(5)
C234 C231 C233 108.5(3)
C234 C231 C232 108.0(3)
C233 C231 C232 105.9(2)
C234 C231 Al2 115.29(19)
C233 C231 Al2 106.7(2)
C232 C231 Al2 112.01(18)
C231 C232 H23A 109.5
C231 C232 H23B 109.5
H23A C232 H23B 109.5
C231 C232 H23C 109.5
H23A C232 H23C 109.5
H23B C232 H23C 109.5
C231 C233 H23D 109.5
C231 C233 H23E 109.5
H23D C233 H23E 109.5
C231 C233 H23F 109.5
H23D C233 H23F 109.5
H23E C233 H23F 109.5
C231 C234 H23G 109.5
C231 C234 H23H 109.5
H23G C234 H23H 109.5
C231 C234 H23I 109.5
H23G C234 H23I 109.5
H23H C234 H23I 109.5
C244 C241 C242 106.3(2)
C244 C241 C243 106.5(2)
C242 C241 C243 107.9(2)
C244 C241 Al2 118.10(18)
C242 C241 Al2 104.34(19)
C243 C241 Al2 113.16(19)
C241 C242 H24A 109.5
C241 C242 H24B 109.5
H24A C242 H24B 109.5
C241 C242 H24C 109.5
H24A C242 H24C 109.5
H24B C242 H24C 109.5
C241 C243 H24D 109.5
C241 C243 H24E 109.5
H24D C243 H24E 109.5
C241 C243 H24F 109.5
H24D C243 H24F 109.5
H24E C243 H24F 109.5
C241 C244 H24G 109.5
C241 C244 H24H 109.5
H24G C244 H24H 109.5
C241 C244 H24I 109.5
H24G C244 H24I 109.5
H24H C244 H24I 109.5
C41 N1 C44 101.50(18)
C41 N1 Si1 118.07(15)
C44 N1 Si1 115.86(14)
C41 N1 Al2 117.93(14)
C44 N1 Al2 114.19(14)
Si1 N1 Al2 90.20(8)
N1 C41 C42 104.8(2)
N1 C41 H41A 110.8
C42 C41 H41A 110.8
N1 C41 H41B 110.8
C42 C41 H41B 110.8
H41A C41 H41B 108.9
C43 C42 C41 105.6(2)
C43 C42 H42A 110.6
C41 C42 H42A 110.6
C43 C42 H42B 110.6
C41 C42 H42B 110.6
H42A C42 H42B 108.7
C44 C43 C42 104.3(2)
C44 C43 H43A 110.9
C42 C43 H43A 110.9
C44 C43 H43B 110.9
C42 C43 H43B 110.9
H43A C43 H43B 108.9
N1 C44 C43 104.15(19)
N1 C44 H44A 110.9
C43 C44 H44A 110.9
N1 C44 H44B 110.9
C43 C44 H44B 110.9
H44A C44 H44B 108.9
C32 C31 Si1 173.0(2)
C31 C32 C321 176.2(3)
C32 C321 C323 110.5(2)
C32 C321 C322 107.9(2)
C323 C321 C322 110.2(2)
C32 C321 C324 108.1(2)
C323 C321 C324 110.4(2)
C322 C321 C324 109.7(2)
C321 C322 H32A 109.5
C321 C322 H32B 109.5
H32A C322 H32B 109.5
C321 C322 H32C 109.5
H32A C322 H32C 109.5
H32B C322 H32C 109.5
C321 C323 H32D 109.5
C321 C323 H32E 109.5
H32D C323 H32E 109.5
C321 C323 H32F 109.5
H32D C323 H32F 109.5
H32E C323 H32F 109.5
C321 C324 H32G 109.5
C321 C324 H32H 109.5
H32G C324 H32H 109.5
C321 C324 H32I 109.5
H32G C324 H32I 109.5
H32H C324 H32I 109.5
F1 C51 C52 118.7(4)
F1 C51 C56 121.6(4)
C52 C51 C56 119.7(4)
F1 C51 H51A 1.9
C52 C51 H51A 120.2
C56 C51 H51A 120.1
F2 C52 C51 116.3(4)
F2 C52 C53 122.2(5)
C51 C52 C53 121.5(4)
F2 C52 H52A 3.0
C51 C52 H52A 119.3
C53 C52 H52A 119.3
F3 C53 C52 122.2(5)
F3 C53 C54 119.0(5)
C52 C53 C54 118.7(4)
F3 C53 H53A 1.9
C52 C53 H53A 120.7
C54 C53 H53A 120.6
F4 C54 C55 118.2(4)
F4 C54 C53 122.5(5)
C55 C54 C53 119.3(4)
F4 C54 H54A 2.3
C55 C54 H54A 120.3
C53 C54 H54A 120.4
F5 C55 C54 118.0(4)
F5 C55 C56 120.9(4)
C54 C55 C56 121.1(4)
F5 C55 H55A 2.4
C54 C55 H55A 119.5
C56 C55 H55A 119.4
F6 C56 C51 118.7(4)
F6 C56 C55 121.5(4)
C51 C56 C55 119.8(4)
F6 C56 H56A 1.6
C51 C56 H56A 120.1
C55 C56 H56A 120.1
C51 F1 H51A 5.5
C52 F2 H52A 7.9
C53 F3 H53A 4.9
C54 F4 H54A 5.8
C55 F5 H55A 7.0
C56 F6 H56A 3.9

loop_
_geom_bond_atom_site_label_1
_geom_bond_atom_site_label_2
_geom_bond_distance
Si1 C31 1.834(2)
Si1 C21 1.842(2)
Si1 N1 1.862(2)
Si1 C11 1.862(2)
Si1 Al2 2.8129(9)
C11 C12 1.350(3)
C11 Al1 1.973(2)
C12 C121 1.508(4)
C12 H12 0.9600
C121 C122 1.522(4)
C121 C123 1.538(4)
C121 C124 1.543(4)
C122 H12A 0.9599
C122 H12B 0.9599
C122 H12C 0.9599
C123 H12D 0.9599
C123 H12E 0.9599
C123 H12F 0.9599
C124 H12G 0.9599
C124 H12H 0.9599
C124 H12I 0.9599
Al1 C141 1.993(3)
Al1 C131 2.001(3)
C131 C132 1.533(4)
C131 C134 1.538(4)
C131 C133 1.544(4)
C132 H13A 0.9599
C132 H13B 0.9599
C132 H13C 0.9599
C133 H13D 0.9599
C133 H13E 0.9599
C133 H13F 0.9599
C134 H13G 0.9599
C134 H13H 0.9599
C134 H13I 0.9599
C141 C144 1.524(4)
C141 C143 1.533(4)
C141 C142 1.533(4)
C142 H14A 0.9599
C142 H14B 0.9599
C142 H14C 0.9599
C143 H14D 0.9599
C143 H14E 0.9599
C143 H14F 0.9599
C144 H14G 0.9599
C144 H14H 0.9599
C144 H14I 0.9599
C21 C22 1.335(3)
C21 Al2 1.995(2)
C22 C221 1.520(4)
C22 H22 0.9600
C221 C222 1.510(4)
C221 C224 1.512(4)
C221 C223 1.538(4)
C222 H22A 0.9599
C222 H22B 0.9599
C222 H22C 0.9599
C223 H22D 0.9599
C223 H22E 0.9599
C223 H22F 0.9599
C224 H22G 0.9599
C224 H22H 0.9599
C224 H22I 0.9599
Al2 C231 2.029(3)
Al2 C241 2.033(3)
Al2 N1 2.1020(19)
C231 C234 1.526(4)
C231 C233 1.535(4)
C231 C232 1.540(4)
C232 H23A 0.9599
C232 H23B 0.9599
C232 H23C 0.9599
C233 H23D 0.9599
C233 H23E 0.9599
C233 H23F 0.9599
C234 H23G 0.9599
C234 H23H 0.9599
C234 H23I 0.9599
C241 C244 1.533(4)
C241 C242 1.534(4)
C241 C243 1.541(4)
C242 H24A 0.9599
C242 H24B 0.9599
C242 H24C 0.9599
C243 H24D 0.9599
C243 H24E 0.9599
C243 H24F 0.9599
C244 H24G 0.9599
C244 H24H 0.9599
C244 H24I 0.9599
N1 C41 1.496(3)
N1 C44 1.499(3)
C41 C42 1.531(4)
C41 H41A 0.9600
C41 H41B 0.9600
C42 C43 1.525(4)
C42 H42A 0.9600
C42 H42B 0.9600
C43 C44 1.525(3)
C43 H43A 0.9600
C43 H43B 0.9600
C44 H44A 0.9600
C44 H44B 0.9600
C31 C32 1.199(3)
C32 C321 1.481(3)
C321 C323 1.527(4)
C321 C322 1.532(4)
C321 C324 1.536(4)
C322 H32A 0.9599
C322 H32B 0.9599
C322 H32C 0.9599
C323 H32D 0.9599
C323 H32E 0.9599
C323 H32F 0.9599
C324 H32G 0.9599
C324 H32H 0.9599
C324 H32I 0.9599
C51 F1 1.288(5)
C51 C52 1.351(6)
C51 C56 1.361(5)
C51 H51A 0.9620
C52 F2 1.328(5)
C52 C53 1.376(6)
C52 H52A 0.9617
C53 F3 1.335(5)
C53 C54 1.379(7)
C53 H53A 0.9626
C54 F4 1.345(5)
C54 C55 1.363(6)
C54 H54A 0.9621
C55 F5 1.283(5)
C55 C56 1.365(5)
C55 H55A 0.9619
C56 F6 1.350(5)
C56 H56A 0.9621
F1 H51A 0.3281
F2 H52A 0.3707
F3 H53A 0.3748
F4 H54A 0.3857
F5 H55A 0.3240
F6 H56A 0.3895

loop_
_geom_torsion_atom_site_label_1
_geom_torsion_atom_site_label_2
_geom_torsion_atom_site_label_3
_geom_torsion_atom_site_label_4
_geom_torsion
C31 Si1 C11 C12 -170.71(18)
C21 Si1 C11 C12 -31.3(2)
N1 Si1 C11 C12 75.6(2)
Al2 Si1 C11 C12 23.6(2)
C31 Si1 C11 Al1 5.79(17)
C21 Si1 C11 Al1 145.17(13)
N1 Si1 C11 Al1 -107.93(13)
Al2 Si1 C11 Al1 -159.89(8)
Si1 C11 C12 C121 -176.7(2)
Al1 C11 C12 C121 6.8(4)
C11 C12 C121 C122 3.5(4)
C11 C12 C121 C123 -118.5(3)
C11 C12 C121 C124 123.3(3)
C31 Si1 C21 C22 72.7(3)
N1 Si1 C21 C22 179.8(3)
C11 Si1 C21 C22 -63.9(3)
Al2 Si1 C21 C22 175.1(3)
C31 Si1 C21 Al2 -102.47(12)
N1 Si1 C21 Al2 4.63(10)
C11 Si1 C21 Al2 120.93(11)
Si1 C21 C22 C221 -2.1(5)
Al2 C21 C22 C221 171.6(2)
C21 C22 C221 C222 -12.7(4)
C21 C22 C221 C224 -134.4(3)
C21 C22 C221 C223 106.8(4)
C31 Si1 N1 C41 -8.09(19)
C21 Si1 N1 C41 -126.56(17)
C11 Si1 N1 C41 109.18(17)
Al2 Si1 N1 C41 -122.18(18)
C31 Si1 N1 C44 -128.72(16)
C21 Si1 N1 C44 112.81(17)
C11 Si1 N1 C44 -11.45(19)
Al2 Si1 N1 C44 117.19(18)
C31 Si1 N1 Al2 114.09(9)
C21 Si1 N1 Al2 -4.38(9)
C11 Si1 N1 Al2 -128.64(9)
C44 N1 C41 C42 -40.0(2)
Si1 N1 C41 C42 -167.76(17)
Al2 N1 C41 C42 85.6(2)
N1 C41 C42 C43 21.0(3)
C41 C42 C43 C44 6.1(3)
C41 N1 C44 C43 44.1(2)
Si1 N1 C44 C43 173.29(15)
Al2 N1 C44 C43 -83.9(2)
C42 C43 C44 N1 -31.0(3)
F1 C51 C52 F2 -0.9(5)
C56 C51 C52 F2 177.8(3)
F1 C51 C52 C53 179.6(3)
C56 C51 C52 C53 -1.6(5)
F2 C52 C53 F3 0.2(6)
C51 C52 C53 F3 179.6(4)
F2 C52 C53 C54 -178.5(3)
C51 C52 C53 C54 0.9(6)
F3 C53 C54 F4 2.5(6)
C52 C53 C54 F4 -178.7(3)
F3 C53 C54 C55 -178.5(3)
C52 C53 C54 C55 0.2(5)
F4 C54 C55 F5 -3.8(5)
C53 C54 C55 F5 177.2(3)
F4 C54 C55 C56 178.3(3)
C53 C54 C55 C56 -0.7(5)
F1 C51 C56 F6 0.6(5)
C52 C51 C56 F6 -178.1(3)
F1 C51 C56 C55 179.8(3)
C52 C51 C56 C55 1.1(5)
F5 C55 C56 F6 1.4(5)
C54 C55 C56 F6 179.3(3)
F5 C55 C56 C51 -177.8(3)
C54 C55 C56 C51 0.1(5)
